data_4109544
loop_
_publ_author_name
'Haifeng Du'
'Weicheng Yuan'
'Baoguo Zhao'
'Yian Shi'

_publ_section_title
;
 A Pd(0)-Catalyzed Diamination of Terminal Olefins at Allylic and
 Homoallylic Carbons via Formal C-H Activation under Solvent-Free
 Conditions
;
_journal_name_full 'Journal of the American Chemical Society'
_journal_page_first 7496
_journal_page_last 7497
_journal_paper_doi 10.1021/ja072080d
_journal_volume 129
_journal_year 2007
_chemical_formula_sum 'C28 H50 N4 O2'
_chemical_formula_weight 474.72
_chemical_name_systematic
;
 ?
;
_space_group_IT_number 14
_symmetry_cell_setting monoclinic
_symmetry_space_group_name_Hall '-P 2ybc'
_symmetry_space_group_name_H-M 'P 1 21/c 1'
_atom_sites_solution_hydrogens geom
_atom_sites_solution_primary direct
_atom_sites_solution_secondary difmap
_audit_creation_method 'Bruker SHELXTL'
_cell_angle_alpha 90.00
_cell_angle_beta 112.968(2)
_cell_angle_gamma 90.00
_cell_formula_units_Z 2
_cell_length_a 10.4248(4)
_cell_length_b 12.8075(4)
_cell_length_c 11.7988(4)
_cell_measurement_reflns_used 3941
_cell_measurement_temperature 100(2)
_cell_measurement_theta_max 30.14
_cell_measurement_theta_min 2.46
_cell_volume 1450.44(9)
_computing_cell_refinement 'Bruker SMART'
_computing_data_collection 'Bruker SMART'
_computing_data_reduction 'Bruker SAINT'
_computing_molecular_graphics 'Bruker SHELXTL'
_computing_publication_material 'Bruker SHELXTL'
_computing_structure_refinement "'Bruker SHELXTL"
_computing_structure_solution 'Bruker SHELXTL'
_diffrn_ambient_temperature 100(2)
_diffrn_measured_fraction_theta_full 0.990
_diffrn_measured_fraction_theta_max 0.990
_diffrn_measurement_device_type 'Bruker Apex2  area detector'
_diffrn_measurement_method 'phi and omega scans'
_diffrn_radiation_monochromator graphite
_diffrn_radiation_source 'fine-focus sealed tube'
_diffrn_radiation_type MoK\a
_diffrn_radiation_wavelength 0.71073
_diffrn_reflns_av_R_equivalents 0.0538
_diffrn_reflns_av_sigmaI/netI 0.0695
_diffrn_reflns_limit_h_max 14
_diffrn_reflns_limit_h_min -14
_diffrn_reflns_limit_k_max 18
_diffrn_reflns_limit_k_min -17
_diffrn_reflns_limit_l_max 16
_diffrn_reflns_limit_l_min -10
_diffrn_reflns_number 13979
_diffrn_reflns_theta_full 30.37
_diffrn_reflns_theta_max 30.37
_diffrn_reflns_theta_min 2.12
_exptl_absorpt_coefficient_mu 0.068
_exptl_absorpt_correction_T_max 0.9950
_exptl_absorpt_correction_T_min 0.9862
_exptl_absorpt_correction_type multi-scan
_exptl_absorpt_process_details 'SADABS, Sheldrick, 1997'
_exptl_crystal_colour colorless
_exptl_crystal_density_diffrn 1.087
_exptl_crystal_description cube
_exptl_crystal_F_000 524
_exptl_crystal_size_max 0.20
_exptl_crystal_size_mid 0.13
_exptl_crystal_size_min 0.07
_refine_diff_density_max 0.344
_refine_diff_density_min -0.245
_refine_diff_density_rms 0.053
_refine_ls_goodness_of_fit_ref 1.006
_refine_ls_hydrogen_treatment constr
_refine_ls_matrix_type full
_refine_ls_number_parameters 154
_refine_ls_number_reflns 4336
_refine_ls_number_restraints 0
_refine_ls_restrained_S_all 1.006
_refine_ls_R_factor_all 0.0874
_refine_ls_R_factor_gt 0.0520
_refine_ls_shift/su_max 0.028
_refine_ls_shift/su_mean 0.002
_refine_ls_structure_factor_coef Fsqd
_refine_ls_weighting_details 'calc w=1/[\s^2^(Fo^2^)+(0.0650P)^2^+0.0098P] where P=(Fo^2^+2Fc^2^)/3'
_refine_ls_weighting_scheme calc
_refine_ls_wR_factor_gt 0.1199
_refine_ls_wR_factor_ref 0.1377
_reflns_number_gt 2855
_reflns_number_total 4336
_reflns_threshold_expression >2sigma(I)
_cod_data_source_file ja072080dsi20070510_124113.cif
_cod_data_source_block ys157_0m
_cod_database_code 4109544

loop_
_symmetry_equiv_pos_as_xyz
'x, y, z'
'-x, y+1/2, -z+1/2'
'-x, -y, -z'
'x, -y-1/2, z-1/2'

loop_
_atom_site_label
_atom_site_type_symbol
_atom_site_fract_x
_atom_site_fract_y
_atom_site_fract_z
_atom_site_U_iso_or_equiv
_atom_site_adp_type
_atom_site_occupancy
_atom_site_symmetry_multiplicity
_atom_site_calc_flag
_atom_site_refinement_flags
O1 O 0.71320(10) 0.17318(7) 0.39603(9) 0.0196(2) Uani 1 1 d .
N1 N 0.88703(11) 0.28021(8) 0.38456(11) 0.0153(2) Uani 1 1 d .
N2 N 0.68095(11) 0.35078(8) 0.35337(10) 0.0149(2) Uani 1 1 d .
C1 C 0.90632(13) 0.39261(9) 0.37784(12) 0.0142(3) Uani 1 1 d .
H1A H 0.9622 0.4073 0.3273 0.017 Uiso 1 1 calc R
C2 C 0.75412(13) 0.42744(10) 0.30773(12) 0.0151(3) Uani 1 1 d .
H2A H 0.7398 0.4996 0.3328 0.018 Uiso 1 1 calc R
C3 C 0.75569(13) 0.25885(10) 0.37951(12) 0.0149(3) Uani 1 1 d .
C4 C 0.99624(13) 0.19935(10) 0.40969(13) 0.0176(3) Uani 1 1 d .
C5 C 0.94329(15) 0.11565(11) 0.30963(14) 0.0267(3) Uani 1 1 d .
H5A H 0.9204 0.1479 0.2288 0.040 Uiso 1 1 calc R
H5B H 0.8598 0.0827 0.3125 0.040 Uiso 1 1 calc R
H5C H 1.0158 0.0627 0.3235 0.040 Uiso 1 1 calc R
C6 C 1.12715(14) 0.24870(11) 0.40353(15) 0.0232(3) Uani 1 1 d .
H6A H 1.1046 0.2787 0.3216 0.035 Uiso 1 1 calc R
H6B H 1.1992 0.1951 0.4194 0.035 Uiso 1 1 calc R
H6C H 1.1614 0.3038 0.4657 0.035 Uiso 1 1 calc R
C7 C 1.03212(15) 0.15171(11) 0.53724(14) 0.0245(3) Uani 1 1 d .
H7A H 0.9484 0.1203 0.5415 0.037 Uiso 1 1 calc R
H7B H 1.0672 0.2064 0.5999 0.037 Uiso 1 1 calc R
H7C H 1.1037 0.0979 0.5521 0.037 Uiso 1 1 calc R
C8 C 0.52966(13) 0.35433(10) 0.32808(13) 0.0189(3) Uani 1 1 d .
C9 C 0.44595(14) 0.29102(12) 0.21265(14) 0.0251(3) Uani 1 1 d .
H9A H 0.4607 0.3200 0.1418 0.038 Uiso 1 1 calc R
H9B H 0.3467 0.2945 0.1975 0.038 Uiso 1 1 calc R
H9C H 0.4769 0.2181 0.2248 0.038 Uiso 1 1 calc R
C10 C 0.50806(15) 0.31088(12) 0.44010(15) 0.0258(3) Uani 1 1 d .
H10A H 0.5621 0.3523 0.5130 0.039 Uiso 1 1 calc R
H10B H 0.5392 0.2381 0.4534 0.039 Uiso 1 1 calc R
H10C H 0.4090 0.3144 0.4257 0.039 Uiso 1 1 calc R
C11 C 0.48190(15) 0.46791(11) 0.30973(15) 0.0249(3) Uani 1 1 d .
H11A H 0.4946 0.4966 0.2378 0.037 Uiso 1 1 calc R
H11B H 0.5372 0.5085 0.3830 0.037 Uiso 1 1 calc R
H11C H 0.3832 0.4716 0.2966 0.037 Uiso 1 1 calc R
C12 C 0.97391(14) 0.44505(10) 0.50394(12) 0.0157(3) Uani 1 1 d .
H12A H 0.9051 0.4485 0.5426 0.019 Uiso 1 1 calc R
H12B H 1.0531 0.4018 0.5574 0.019 Uiso 1 1 calc R
C13 C 0.71486(13) 0.42213(11) 0.17068(13) 0.0178(3) Uani 1 1 d .
H13A H 0.7249 0.3569 0.1366 0.021 Uiso 1 1 calc R
C14 C 0.66771(14) 0.50149(12) 0.09480(14) 0.0254(3) Uani 1 1 d .
H14A H 0.6564 0.5679 0.1256 0.030 Uiso 1 1 calc R
H14B H 0.6450 0.4924 0.0092 0.030 Uiso 1 1 calc R

loop_
_atom_site_aniso_label
_atom_site_aniso_U_11
_atom_site_aniso_U_22
_atom_site_aniso_U_33
_atom_site_aniso_U_23
_atom_site_aniso_U_13
_atom_site_aniso_U_12
O1 0.0189(5) 0.0145(4) 0.0248(5) 0.0013(4) 0.0078(4) -0.0028(4)
N1 0.0137(5) 0.0126(5) 0.0194(6) 0.0003(4) 0.0061(5) 0.0002(4)
N2 0.0135(5) 0.0134(5) 0.0179(6) 0.0014(4) 0.0064(5) -0.0008(4)
C1 0.0150(6) 0.0125(6) 0.0141(6) 0.0008(5) 0.0045(5) -0.0020(5)
C2 0.0155(6) 0.0123(6) 0.0165(7) -0.0002(5) 0.0053(5) -0.0011(5)
C3 0.0150(6) 0.0150(6) 0.0139(6) -0.0013(5) 0.0045(5) -0.0005(5)
C4 0.0171(6) 0.0163(6) 0.0191(7) 0.0003(5) 0.0067(6) 0.0025(5)
C5 0.0273(8) 0.0233(7) 0.0286(8) -0.0074(6) 0.0100(7) 0.0030(6)
C6 0.0175(7) 0.0253(7) 0.0286(8) 0.0024(6) 0.0109(6) 0.0034(6)
C7 0.0212(7) 0.0246(7) 0.0250(8) 0.0070(6) 0.0061(6) 0.0035(6)
C8 0.0143(6) 0.0208(7) 0.0225(7) -0.0012(6) 0.0079(6) 0.0003(5)
C9 0.0153(6) 0.0299(8) 0.0252(8) -0.0043(6) 0.0027(6) -0.0018(6)
C10 0.0225(7) 0.0298(8) 0.0298(9) 0.0022(7) 0.0153(7) 0.0014(6)
C11 0.0190(7) 0.0239(7) 0.0332(9) 0.0006(6) 0.0117(6) 0.0057(6)
C12 0.0165(6) 0.0164(6) 0.0120(6) 0.0005(5) 0.0033(5) -0.0036(5)
C13 0.0152(6) 0.0206(7) 0.0159(7) -0.0010(5) 0.0040(5) -0.0035(5)
C14 0.0210(7) 0.0300(8) 0.0219(8) 0.0056(6) 0.0048(6) -0.0039(6)

loop_
_atom_type_symbol
_atom_type_description
_atom_type_scat_dispersion_real
_atom_type_scat_dispersion_imag
_atom_type_scat_source
C C 0.0033 0.0016 'International Tables Vol C Tables 4.2.6.8 and 6.1.1.4'
H H 0.0000 0.0000 'International Tables Vol C Tables 4.2.6.8 and 6.1.1.4'
N N 0.0061 0.0033 'International Tables Vol C Tables 4.2.6.8 and 6.1.1.4'
O O 0.0106 0.0060 'International Tables Vol C Tables 4.2.6.8 and 6.1.1.4'

loop_
_geom_angle_atom_site_label_1
_geom_angle_atom_site_label_2
_geom_angle_atom_site_label_3
_geom_angle
_geom_angle_site_symmetry_1
C3 N1 C1 110.48(10) .
C3 N1 C4 122.99(10) .
C1 N1 C4 126.08(10) .
C3 N2 C2 108.90(10) .
C3 N2 C8 122.25(10) .
C2 N2 C8 124.61(10) .
N1 C1 C12 113.62(11) .
N1 C1 C2 100.35(9) .
C12 C1 C2 112.43(10) .
N2 C2 C13 113.64(10) .
N2 C2 C1 100.54(10) .
C13 C2 C1 110.76(11) .
O1 C3 N1 125.90(12) .
O1 C3 N2 126.27(12) .
N1 C3 N2 107.83(10) .
N1 C4 C7 110.48(11) .
N1 C4 C5 108.53(11) .
C7 C4 C5 110.86(12) .
N1 C4 C6 109.37(11) .
C7 C4 C6 109.34(11) .
C5 C4 C6 108.21(12) .
N2 C8 C11 108.63(11) .
N2 C8 C10 108.52(11) .
C11 C8 C10 108.64(12) .
N2 C8 C9 110.73(11) .
C11 C8 C9 109.72(12) .
C10 C8 C9 110.54(12) .
C12 C12 C1 112.67(13) 3_766
C14 C13 C2 124.61(13) .

loop_
_geom_bond_atom_site_label_1
_geom_bond_atom_site_label_2
_geom_bond_distance
_geom_bond_site_symmetry_2
O1 C3 1.2269(15) .
N1 C3 1.3745(16) .
N1 C1 1.4600(16) .
N1 C4 1.4809(17) .
N2 C3 1.3788(16) .
N2 C2 1.4685(16) .
N2 C8 1.4870(16) .
C1 C12 1.5307(18) .
C1 C2 1.5416(17) .
C2 C13 1.5068(19) .
C4 C7 1.529(2) .
C4 C5 1.5295(19) .
C4 C6 1.5312(19) .
C8 C11 1.5253(19) .
C8 C10 1.530(2) .
C8 C9 1.532(2) .
C12 C12 1.525(2) 3_766
C13 C14 1.3163(19) .
